data_1507211
loop_
_publ_author_name
'Stoimenovski, Jelena'
'Dean, Pamela M.'
'Izgorodina, Ekaterina I.'
'MacFarlane, Douglas R.'

_publ_section_title
;
 Protic pharmaceutical ionic liquids and solids: Aspects of protonics
;
_journal_name_full 'Faraday Discussions'
_journal_page_first 335
_journal_paper_doi 10.1039/c1fd00071c
_journal_volume 154
_journal_year 2012
_chemical_formula_moiety 'C7 H18 N, C7 H5 O4'
_chemical_formula_sum 'C14 H23 N O4'
_chemical_formula_weight 269.33
_chemical_name_common 'heptan-2-ammonium 2,5-dihydroxybenzoate'
_chemical_name_systematic
;
heptan-2-ammonium 2,5-dihydroxybenzoate
;
_space_group_IT_number 14
_symmetry_cell_setting monoclinic
_symmetry_space_group_name_Hall '-P 2yn'
_symmetry_space_group_name_H-M 'P 1 21/n 1'
_atom_sites_solution_hydrogens geom
_atom_sites_solution_primary direct
_atom_sites_solution_secondary difmap
_audit_creation_method SHELXL-97
_cell_angle_alpha 90.00
_cell_angle_beta 97.111(7)
_cell_angle_gamma 90.00
_cell_formula_units_Z 4
_cell_length_a 10.165(1)
_cell_length_b 12.302(1)
_cell_length_c 11.254(1)
_cell_measurement_reflns_used 2321
_cell_measurement_temperature 123(2)
_cell_measurement_theta_max 22.21
_cell_measurement_theta_min 2.55
_cell_volume 1396.5(2)
_computing_cell_refinement 'Bruker Apex II V 1.0 (Bruker ASX, 2005)'
_computing_data_collection 'Bruker Apex II V 1.0 (Bruker ASX, 2005)'
_computing_data_reduction 'Bruker Apex II V 1.0 (Bruker ASX, 2005)'
_computing_molecular_graphics 'Pov-ray for windows, version 3.1'
_computing_publication_material 'Microsoft Office'
_computing_structure_refinement 'SHELXL-97 (Sheldrick, 1997)'
_computing_structure_solution 'SHELXS-97 (Sheldrick, 1990)'
_diffrn_ambient_temperature 123(2)
_diffrn_measured_fraction_theta_full 0.988
_diffrn_measured_fraction_theta_max 0.988
_diffrn_measurement_device_type 'Bruker X8 APEX KAPPA CCD'
_diffrn_measurement_method '0.5 deg frames in phi and omega'
_diffrn_radiation_monochromator graphite
_diffrn_radiation_source 'fine-focus sealed tube'
_diffrn_radiation_type MoK\a
_diffrn_radiation_wavelength 0.71073
_diffrn_reflns_av_R_equivalents 0.1593
_diffrn_reflns_av_sigmaI/netI 0.1773
_diffrn_reflns_limit_h_max 13
_diffrn_reflns_limit_h_min -13
_diffrn_reflns_limit_k_max 14
_diffrn_reflns_limit_k_min -16
_diffrn_reflns_limit_l_max 14
_diffrn_reflns_limit_l_min -15
_diffrn_reflns_number 18233
_diffrn_reflns_theta_full 28.52
_diffrn_reflns_theta_max 28.52
_diffrn_reflns_theta_min 2.88
_diffrn_standards_number 0
_exptl_absorpt_coefficient_mu 0.093
_exptl_absorpt_correction_T_max 0.9991
_exptl_absorpt_correction_T_min 0.9981
_exptl_absorpt_correction_type multi-scan
_exptl_absorpt_process_details 'sadabs (Bruker AXS, 2005)'
_exptl_crystal_colour translucent
_exptl_crystal_density_diffrn 1.281
_exptl_crystal_density_method 'not measured'
_exptl_crystal_description small
_exptl_crystal_F_000 584
_exptl_crystal_size_max 0.02
_exptl_crystal_size_mid 0.01
_exptl_crystal_size_min 0.01
_refine_diff_density_max 0.255
_refine_diff_density_min -0.322
_refine_diff_density_rms 0.068
_refine_ls_extinction_method none
_refine_ls_goodness_of_fit_ref 1.067
_refine_ls_hydrogen_treatment mixed
_refine_ls_matrix_type full
_refine_ls_number_parameters 194
_refine_ls_number_reflns 3512
_refine_ls_number_restraints 0
_refine_ls_restrained_S_all 1.067
_refine_ls_R_factor_all 0.2183
_refine_ls_R_factor_gt 0.1050
_refine_ls_shift/su_max 0.000
_refine_ls_shift/su_mean 0.000
_refine_ls_structure_factor_coef Fsqd
_refine_ls_weighting_details 'calc w=1/[\s^2^(Fo^2^)+(0.0540P)^2^+1.0740P] where P=(Fo^2^+2Fc^2^)/3'
_refine_ls_weighting_scheme calc
_refine_ls_wR_factor_gt 0.1686
_refine_ls_wR_factor_ref 0.2021
_reflns_number_gt 1745
_reflns_number_total 3512
_reflns_threshold_expression >2sigma(I)
_cod_data_source_file c1fd00071c.txt
_cod_data_source_block jel43mon
_cod_depositor_comments
;
The following automatic conversions were performed:

'_symmetry_cell_setting' value 'Monoclinic' changed to 'monoclinic'
according to /home/saulius/struct/CIF-dictionaries/cif_core.dic
dictionary named 'cif_core.dic' version 2.4.1 from 2010-06-29.

Automatic conversion script
Id: cif_fix_values 1715 2011-07-08 13:25:40Z adriana 
;
_cod_original_cell_volume 1396.4(2)
_cod_original_sg_symbol_H-M 'P2(1)/n '
_cod_database_code 1507211

loop_
_symmetry_equiv_pos_as_xyz
'x, y, z'
'-x+1/2, y+1/2, -z+1/2'
'-x, -y, -z'
'x-1/2, -y-1/2, z-1/2'

loop_
_atom_site_label
_atom_site_type_symbol
_atom_site_fract_x
_atom_site_fract_y
_atom_site_fract_z
_atom_site_U_iso_or_equiv
_atom_site_adp_type
_atom_site_occupancy
_atom_site_symmetry_multiplicity
_atom_site_calc_flag
_atom_site_refinement_flags
O2A O 0.1822(2) 0.1955(2) 0.7382(2) 0.0325(7) Uani 1 1 d .
O1A O 0.1416(2) 0.0330(2) 0.6545(2) 0.0246(7) Uani 1 1 d .
O4A O 0.5393(3) -0.1927(2) 0.8268(2) 0.0287(7) Uani 1 1 d .
O3A O 0.4074(3) 0.2404(2) 0.8526(3) 0.0313(7) Uani 1 1 d .
C3A C 0.4372(4) 0.1339(3) 0.8388(3) 0.0248(9) Uani 1 1 d .
C2A C 0.3471(3) 0.0606(3) 0.7773(3) 0.0195(9) Uani 1 1 d .
C5A C 0.5941(4) -0.0110(3) 0.8839(3) 0.0249(9) Uani 1 1 d .
H5A H 0.6786 -0.0354 0.9192 0.030 Uiso 1 1 calc R
C7A C 0.3845(4) -0.0481(3) 0.7715(3) 0.0241(9) Uani 1 1 d .
H7A H 0.3253 -0.0981 0.7286 0.029 Uiso 1 1 calc R
C6A C 0.5042(4) -0.0845(3) 0.8258(3) 0.0249(9) Uani 1 1 d .
C4A C 0.5608(4) 0.0964(3) 0.8902(3) 0.0241(9) Uani 1 1 d .
H4A H 0.6227 0.1461 0.9301 0.029 Uiso 1 1 calc R
C1A C 0.2150(4) 0.0976(3) 0.7185(3) 0.0234(9) Uani 1 1 d .
N1 N 0.1067(3) 0.8974(3) 0.4479(3) 0.0243(8) Uani 1 1 d .
C4 C 0.3823(4) 0.8008(3) 0.4464(4) 0.0295(10) Uani 1 1 d .
H4B H 0.3215 0.7659 0.4971 0.035 Uiso 1 1 calc R
H4C H 0.3743 0.7619 0.3688 0.035 Uiso 1 1 calc R
C3 C 0.3433(4) 0.9200(3) 0.4254(4) 0.0298(10) Uani 1 1 d .
H3A H 0.3575 0.9581 0.5035 0.036 Uiso 1 1 calc R
H3B H 0.4045 0.9527 0.3736 0.036 Uiso 1 1 calc R
C2 C 0.2038(4) 0.9419(3) 0.3698(4) 0.0280(10) Uani 1 1 d .
H2 H 0.1891 0.9046 0.2903 0.034 Uiso 1 1 calc R
C5 C 0.5239(4) 0.7927(3) 0.5072(4) 0.0309(10) Uani 1 1 d .
H5B H 0.5322 0.8379 0.5805 0.037 Uiso 1 1 calc R
H5C H 0.5838 0.8237 0.4530 0.037 Uiso 1 1 calc R
C1 C 0.1764(4) 1.0625(3) 0.3509(4) 0.0318(10) Uani 1 1 d .
H1A H 0.1911 1.1002 0.4281 0.048 Uiso 1 1 calc R
H1B H 0.0842 1.0728 0.3154 0.048 Uiso 1 1 calc R
H1C H 0.2361 1.0922 0.2970 0.048 Uiso 1 1 calc R
C6 C 0.5705(4) 0.6780(3) 0.5416(4) 0.0307(10) Uani 1 1 d .
H6A H 0.6561 0.6824 0.5940 0.037 Uiso 1 1 calc R
H6B H 0.5053 0.6435 0.5882 0.037 Uiso 1 1 calc R
C7 C 0.5877(5) 0.6072(4) 0.4352(4) 0.0441(12) Uani 1 1 d .
H1 H 0.5019 0.5979 0.3861 0.066 Uiso 1 1 calc R
H7B H 0.6221 0.5361 0.4631 0.066 Uiso 1 1 calc R
H7C H 0.6502 0.6418 0.3873 0.066 Uiso 1 1 calc R
H1N H 0.017(4) 0.916(3) 0.414(3) 0.026(11) Uiso 1 1 d .
H2N H 0.124(4) 0.931(3) 0.527(4) 0.035(12) Uiso 1 1 d .
H3N H 0.112(4) 0.827(4) 0.457(3) 0.030(12) Uiso 1 1 d .
H4AO H 0.466(4) -0.242(4) 0.798(4) 0.048(13) Uiso 1 1 d .
H3AO H 0.332(5) 0.244(4) 0.817(4) 0.061(18) Uiso 1 1 d .

loop_
_atom_site_aniso_label
_atom_site_aniso_U_11
_atom_site_aniso_U_22
_atom_site_aniso_U_33
_atom_site_aniso_U_23
_atom_site_aniso_U_13
_atom_site_aniso_U_12
O2A 0.0324(17) 0.0166(16) 0.0456(18) -0.0045(13) -0.0068(14) 0.0034(12)
O1A 0.0238(15) 0.0218(15) 0.0262(14) -0.0043(12) -0.0052(12) 0.0014(11)
O4A 0.0280(17) 0.0185(16) 0.0370(17) 0.0027(13) -0.0068(13) 0.0027(13)
O3A 0.0321(19) 0.0193(17) 0.0395(18) -0.0050(13) -0.0072(14) 0.0011(13)
C3A 0.032(3) 0.020(2) 0.022(2) -0.0004(17) 0.0030(18) -0.0017(18)
C2A 0.021(2) 0.021(2) 0.0176(19) 0.0019(16) 0.0043(16) -0.0001(16)
C5A 0.019(2) 0.033(3) 0.022(2) 0.0041(18) -0.0020(17) -0.0037(18)
C7A 0.026(2) 0.021(2) 0.024(2) -0.0022(17) -0.0012(17) -0.0040(17)
C6A 0.023(2) 0.024(2) 0.027(2) 0.0047(18) -0.0004(17) 0.0053(18)
C4A 0.021(2) 0.026(2) 0.025(2) -0.0036(17) -0.0013(16) -0.0067(18)
C1A 0.026(2) 0.021(2) 0.023(2) 0.0058(17) 0.0008(17) -0.0026(18)
N1 0.022(2) 0.021(2) 0.029(2) 0.0007(16) -0.0019(15) -0.0004(15)
C4 0.030(2) 0.028(2) 0.030(2) -0.0008(19) 0.0012(18) 0.0038(19)
C3 0.030(2) 0.028(2) 0.030(2) 0.0040(18) 0.0002(18) 0.0004(18)
C2 0.027(2) 0.029(2) 0.028(2) 0.0034(18) 0.0013(18) -0.0030(18)
C5 0.029(2) 0.036(3) 0.028(2) 0.0018(19) 0.0049(18) 0.0000(19)
C1 0.033(3) 0.026(2) 0.035(2) 0.0085(19) -0.0021(19) 0.0004(18)
C6 0.029(2) 0.032(3) 0.031(2) 0.0031(19) 0.0036(18) 0.0072(19)
C7 0.054(3) 0.040(3) 0.038(3) 0.002(2) 0.004(2) 0.020(2)

loop_
_atom_type_symbol
_atom_type_description
_atom_type_scat_dispersion_real
_atom_type_scat_dispersion_imag
_atom_type_scat_source
C C 0.0033 0.0016 'International Tables Vol C Tables 4.2.6.8 and 6.1.1.4'
H H 0.0000 0.0000 'International Tables Vol C Tables 4.2.6.8 and 6.1.1.4'
N N 0.0061 0.0033 'International Tables Vol C Tables 4.2.6.8 and 6.1.1.4'
O O 0.0106 0.0060 'International Tables Vol C Tables 4.2.6.8 and 6.1.1.4'

loop_
_geom_angle_atom_site_label_1
_geom_angle_atom_site_label_2
_geom_angle_atom_site_label_3
_geom_angle
C6A O4A H4AO 114(2)
C3A O3A H3AO 101(3)
O3A C3A C4A 118.3(3)
O3A C3A C2A 122.3(3)
C4A C3A C2A 119.4(4)
C7A C2A C3A 118.3(3)
C7A C2A C1A 120.5(3)
C3A C2A C1A 121.2(3)
C4A C5A C6A 120.0(3)
C4A C5A H5A 120.0
C6A C5A H5A 120.0
C6A C7A C2A 121.7(4)
C6A C7A H7A 119.1
C2A C7A H7A 119.1
C7A C6A O4A 122.4(3)
C7A C6A C5A 119.6(4)
O4A C6A C5A 118.0(3)
C5A C4A C3A 120.9(3)
C5A C4A H4A 119.5
C3A C4A H4A 119.5
O1A C1A O2A 123.2(3)
O1A C1A C2A 120.0(3)
O2A C1A C2A 116.8(3)
C2 N1 H1N 110(2)
C2 N1 H2N 109(2)
H1N N1 H2N 108(3)
C2 N1 H3N 113(3)
H1N N1 H3N 109(3)
H2N N1 H3N 108(3)
C5 C4 C3 110.2(3)
C5 C4 H4B 109.6
C3 C4 H4B 109.6
C5 C4 H4C 109.6
C3 C4 H4C 109.6
H4B C4 H4C 108.1
C2 C3 C4 116.7(3)
C2 C3 H3A 108.1
C4 C3 H3A 108.1
C2 C3 H3B 108.1
C4 C3 H3B 108.1
H3A C3 H3B 107.3
C3 C2 N1 110.2(3)
C3 C2 C1 112.4(3)
N1 C2 C1 108.3(3)
C3 C2 H2 108.6
N1 C2 H2 108.6
C1 C2 H2 108.6
C4 C5 C6 115.0(3)
C4 C5 H5B 108.5
C6 C5 H5B 108.5
C4 C5 H5C 108.5
C6 C5 H5C 108.5
H5B C5 H5C 107.5
C2 C1 H1A 109.5
C2 C1 H1B 109.5
H1A C1 H1B 109.5
C2 C1 H1C 109.5
H1A C1 H1C 109.5
H1B C1 H1C 109.5
C7 C6 C5 113.3(3)
C7 C6 H6A 108.9
C5 C6 H6A 108.9
C7 C6 H6B 108.9
C5 C6 H6B 108.9
H6A C6 H6B 107.7
C6 C7 H1 109.5
C6 C7 H7B 109.5
H1 C7 H7B 109.5
C6 C7 H7C 109.5
H1 C7 H7C 109.5
H7B C7 H7C 109.5

loop_
_geom_bond_atom_site_label_1
_geom_bond_atom_site_label_2
_geom_bond_distance
O2A C1A 1.276(4)
O1A C1A 1.255(4)
O4A C6A 1.377(4)
O4A H4AO 0.99(4)
O3A C3A 1.359(4)
O3A H3AO 0.82(5)
C3A C4A 1.395(5)
C3A C2A 1.405(5)
C2A C7A 1.393(5)
C2A C1A 1.493(5)
C5A C4A 1.368(5)
C5A C6A 1.389(5)
C5A H5A 0.9500
C7A C6A 1.368(5)
C7A H7A 0.9500
C4A H4A 0.9500
N1 C2 1.504(5)
N1 H1N 0.97(4)
N1 H2N 0.97(4)
N1 H3N 0.88(4)
C4 C5 1.519(5)
C4 C3 1.529(5)
C4 H4B 0.9900
C4 H4C 0.9900
C3 C2 1.502(5)
C3 H3A 0.9900
C3 H3B 0.9900
C2 C1 1.519(5)
C2 H2 1.0000
C5 C6 1.523(5)
C5 H5B 0.9900
C5 H5C 0.9900
C1 H1A 0.9800
C1 H1B 0.9800
C1 H1C 0.9800
C6 C7 1.508(5)
C6 H6A 0.9900
C6 H6B 0.9900
C7 H1 0.9800
C7 H7B 0.9800
C7 H7C 0.9800

loop_
_geom_hbond_atom_site_label_D
_geom_hbond_atom_site_label_H
_geom_hbond_atom_site_label_A
_geom_hbond_distance_DH
_geom_hbond_distance_HA
_geom_hbond_distance_DA
_geom_hbond_angle_DHA
_geom_hbond_site_symmetry_A
_geom_hbond_publ_flag
O4A H4AO O2A 0.98(4) 1.70(4) 2.662(4) 167(4) 2_546 y
N1 H1N O1A 0.97(4) 1.81(4) 2.777(4) 173(3) 3_566 y
O3A* H3AO O2A 0.82(5) 1.77(5) 2.544(4) 157(5) ? y
N1 H2N O1A 0.98(4) 1.90(4) 2.848(4) 163(4) 1_565 y
N1 H3N O3A 0.87(5) 2.42(4) 2.979(5) 122(3) 2_556 y
N1 H3N O4A 0.87(5) 2.27(4) 2.905(4) 130(3) 4_454 y
C7A H7A O2A 0.95 2.57 3.225(4) 126 2_546 y

loop_
_geom_torsion_atom_site_label_1
_geom_torsion_atom_site_label_2
_geom_torsion_atom_site_label_3
_geom_torsion_atom_site_label_4
_geom_torsion
O3A C3A C2A C7A -177.7(4)
C4A C3A C2A C7A 0.9(5)
O3A C3A C2A C1A 2.9(5)
C4A C3A C2A C1A -178.5(3)
C3A C2A C7A C6A 1.4(5)
C1A C2A C7A C6A -179.1(4)
C2A C7A C6A O4A 176.1(4)
C2A C7A C6A C5A -3.1(6)
C4A C5A C6A C7A 2.3(6)
C4A C5A C6A O4A -176.8(3)
C6A C5A C4A C3A 0.0(6)
O3A C3A C4A C5A 177.0(3)
C2A C3A C4A C5A -1.6(6)
C7A C2A C1A O1A -6.3(5)
C3A C2A C1A O1A 173.1(3)
C7A C2A C1A O2A 172.9(3)
C3A C2A C1A O2A -7.7(5)
C5 C4 C3 C2 -177.8(3)
C4 C3 C2 N1 60.1(5)
C4 C3 C2 C1 -178.9(4)
C3 C4 C5 C6 175.4(3)
C4 C5 C6 C7 69.5(5)
